data_2022157
loop_
_publ_author_name
'Becerra, Diana'
'Castillo, Juan'
'Insuasty, Braulio'
'Cobo, Justo'
'Glidewell, Christopher'

_publ_section_title
;
 Synthesis of <i>N</i>-substituted
 3-(2-aryl-2-oxoethyl)-3-hydroxyindolin-2-ones and their conversion to
 <i>N</i>-substituted (<i>E</i>)-3-(2-aryl-2-oxoethylidene)indolin-2-ones:
 synthetic sequence, spectroscopic characterization and structures of four
 3-hydroxy compounds and five oxoethylidene products
;
_journal_coeditor_code SK3748
_journal_issue 5
_journal_name_full 'Acta Crystallographica Section C'
_journal_page_first 433
_journal_page_last 445
_journal_paper_doi 10.1107/S2053229620004143
_journal_volume 76
_journal_year 2020
_chemical_formula_iupac 'C23 H15 Cl2 N O2'
_chemical_formula_moiety 'C23 H15 Cl2 N O2'
_chemical_formula_sum 'C23 H15 Cl2 N O2'
_chemical_formula_weight 408.26
_chemical_name_systematic
;
(<i>E</i>)-1-Benzyl-5-chloro-3-[2-(4-chlorophenyl)-2-oxoethylidene]indolin-2-one
;
_space_group_crystal_system triclinic
_space_group_IT_number 2
_space_group_name_Hall '-P 1'
_space_group_name_H-M_alt 'P -1'
_atom_sites_solution_hydrogens geom
_atom_sites_solution_primary difmap
_audit_creation_method SHELXL-2014
_cell_angle_alpha 76.755(3)
_cell_angle_beta 87.675(3)
_cell_angle_gamma 76.211(3)
_cell_formula_units_Z 2
_cell_length_a 8.2010(6)
_cell_length_b 9.7629(7)
_cell_length_c 12.1740(9)
_cell_measurement_reflns_used 4558
_cell_measurement_temperature 100(2)
_cell_measurement_theta_max 28.292
_cell_measurement_theta_min 2.205
_cell_volume 921.34(12)
_computing_cell_refinement
;
SAINT (Bruker, 2017)
;
_computing_data_collection
;
APEX3 (Bruker, 2018)
;
_computing_data_reduction
;
SAINT (Bruker, 2017)
;
_computing_molecular_graphics
;
PLATON (Spek, 2020)
;
_computing_publication_material
;
SHELXL2014 (Sheldrick, 2015b) and PLATON (Spek, 2020)
;
_computing_structure_refinement
;
SHELXL2014 (Sheldrick, 2015b)
;
_computing_structure_solution
;
SHELXT2014 (Sheldrick, 2015a)
;
_diffrn_ambient_temperature 100(2)
_diffrn_measured_fraction_theta_full 0.999
_diffrn_measured_fraction_theta_max 1.000
_diffrn_measurement_device_type 'Bruker D8 Venture'
_diffrn_measurement_method '\f and \w scans'
_diffrn_radiation_monochromator 'multilayer mirror'
_diffrn_radiation_type MoK\a
_diffrn_radiation_wavelength 0.71073
_diffrn_reflns_av_R_equivalents 0.0532
_diffrn_reflns_av_unetI/netI 0.0223
_diffrn_reflns_limit_h_max 10
_diffrn_reflns_limit_h_min -10
_diffrn_reflns_limit_k_max 13
_diffrn_reflns_limit_k_min -13
_diffrn_reflns_limit_l_max 16
_diffrn_reflns_limit_l_min -16
_diffrn_reflns_number 51788
_diffrn_reflns_theta_full 25.242
_diffrn_reflns_theta_max 28.292
_diffrn_reflns_theta_min 2.205
_diffrn_source 'INCOATEC high brilliance microfocus sealed tube'
_diffrn_standards_decay_% 0
_diffrn_standards_interval_count 0
_diffrn_standards_interval_time 0
_diffrn_standards_number 0
_exptl_absorpt_coefficient_mu 0.372
_exptl_absorpt_correction_T_max 0.974
_exptl_absorpt_correction_T_min 0.924
_exptl_absorpt_correction_type multi-scan
_exptl_absorpt_process_details
;
(SADABS; Bruker, 2016)
;
_exptl_crystal_colour red
_exptl_crystal_density_diffrn 1.472
_exptl_crystal_description needle
_exptl_crystal_F_000 420
_exptl_crystal_size_max 0.400
_exptl_crystal_size_mid 0.160
_exptl_crystal_size_min 0.070
_refine_diff_density_max 0.435
_refine_diff_density_min -0.335
_refine_ls_extinction_method none
_refine_ls_goodness_of_fit_ref 1.108
_refine_ls_hydrogen_treatment constr
_refine_ls_matrix_type full
_refine_ls_number_parameters 253
_refine_ls_number_reflns 4558
_refine_ls_number_restraints 0
_refine_ls_restrained_S_all 1.108
_refine_ls_R_factor_all 0.0432
_refine_ls_R_factor_gt 0.0321
_refine_ls_shift/su_max 0.000
_refine_ls_shift/su_mean 0.000
_refine_ls_structure_factor_coef Fsqd
_refine_ls_weighting_details 'w=1/[\s^2^(Fo^2^)+(0.0266P)^2^+0.6446P] where P=(Fo^2^+2Fc^2^)/3'
_refine_ls_weighting_scheme calc
_refine_ls_wR_factor_gt 0.0727
_refine_ls_wR_factor_ref 0.0817
_reflns_number_gt 3867
_reflns_number_total 4558
_reflns_threshold_expression 'I > 2\s(I)'
_cod_data_source_file sk3748sup1.cif
_cod_data_source_block IIh
_cod_database_code 2022157
_shelx_space_group_comment
;
The symmetry employed for this shelxl refinement is uniquely defined
by the following loop, which should always be used as a source of
symmetry information in preference to the above space-group names.
They are only intended as comments.
;
_shelx_estimated_absorpt_t_min 0.865
_shelx_estimated_absorpt_t_max 0.974
_shelxl_version_number 2.014

loop_
_space_group_symop_operation_xyz
'x, y, z'
'-x, -y, -z'

loop_
_atom_site_type_symbol
_atom_site_label
_atom_site_fract_x
_atom_site_fract_y
_atom_site_fract_z
_atom_site_U_iso_or_equiv
_atom_site_adp_type
_atom_site_calc_flag
_atom_site_occupancy
_atom_site_disorder_assembly
_atom_site_disorder_group
N N1 0.40211(15) 0.82267(12) 0.62793(10) 0.0140(2) Uani d 1 . .
C C2 0.31723(17) 0.80095(15) 0.54075(11) 0.0146(3) Uani d 1 . .
O O2 0.24859(13) 0.89462(11) 0.46090(9) 0.0193(2) Uani d 1 . .
C C3 0.32530(17) 0.63951(15) 0.56422(11) 0.0141(3) Uani d 1 . .
C C3A 0.41760(16) 0.57654(15) 0.67151(11) 0.0132(3) Uani d 1 . .
C C4 0.46454(17) 0.43662(15) 0.73834(11) 0.0147(3) Uani d 1 . .
H H4 0.4379 0.3570 0.7165 0.018 Uiso calc 1 . .
C C5 0.55211(17) 0.41803(15) 0.83839(12) 0.0152(3) Uani d 1 . .
Cl Cl5 0.61070(5) 0.24487(4) 0.92585(3) 0.01917(9) Uani d 1 . .
C C6 0.59452(17) 0.53146(15) 0.87280(12) 0.0159(3) Uani d 1 . .
H H6 0.6557 0.5135 0.9413 0.019 Uiso calc 1 . .
C C7 0.54707(17) 0.67156(15) 0.80651(11) 0.0150(3) Uani d 1 . .
H H7 0.5737 0.7508 0.8289 0.018 Uiso calc 1 . .
C C7A 0.45999(17) 0.69159(15) 0.70695(11) 0.0134(3) Uani d 1 . .
C C1 0.41607(18) 0.96427(15) 0.64222(12) 0.0153(3) Uani d 1 . .
H H1A 0.3970 1.0344 0.5683 0.018 Uiso calc 1 . .
H H1B 0.5312 0.9566 0.6686 0.018 Uiso calc 1 . .
C C11 0.29126(18) 1.01998(14) 0.72581(12) 0.0156(3) Uani d 1 . .
C C12 0.11934(18) 1.04709(15) 0.70389(12) 0.0174(3) Uani d 1 . .
H H12 0.0814 1.0336 0.6353 0.021 Uiso calc 1 . .
C C13 0.0037(2) 1.09355(16) 0.78175(13) 0.0209(3) Uani d 1 . .
H H13 -0.1130 1.1098 0.7672 0.025 Uiso calc 1 . .
C C14 0.0588(2) 1.11640(16) 0.88145(13) 0.0230(3) Uani d 1 . .
H H14 -0.0203 1.1473 0.9352 0.028 Uiso calc 1 . .
C C15 0.2293(2) 1.09391(17) 0.90210(13) 0.0242(3) Uani d 1 . .
H H15 0.2669 1.1118 0.9691 0.029 Uiso calc 1 . .
C C16 0.3451(2) 1.04509(16) 0.82469(12) 0.0199(3) Uani d 1 . .
H H16 0.4618 1.0288 0.8395 0.024 Uiso calc 1 . .
C C31 0.25083(17) 0.59265(15) 0.48826(12) 0.0148(3) Uani d 1 . .
H H31 0.1945 0.6651 0.4268 0.018 Uiso calc 1 . .
C C32 0.24591(17) 0.44181(15) 0.48870(11) 0.0137(3) Uani d 1 . .
O O32 0.32236(13) 0.33852(11) 0.55942(8) 0.0186(2) Uani d 1 . .
C C321 0.14826(17) 0.41665(15) 0.39646(11) 0.0134(3) Uani d 1 . .
C C322 0.15414(17) 0.27330(15) 0.39372(12) 0.0152(3) Uani d 1 . .
H H322 0.2117 0.1970 0.4523 0.018 Uiso calc 1 . .
C C323 0.07720(18) 0.24067(15) 0.30674(12) 0.0166(3) Uani d 1 . .
H H323 0.0828 0.1429 0.3048 0.020 Uiso calc 1 . .
C C324 -0.00812(17) 0.35356(16) 0.22254(12) 0.0164(3) Uani d 1 . .
Cl Cl34 -0.10252(5) 0.31443(4) 0.11194(3) 0.02314(9) Uani d 1 . .
C C325 -0.02016(18) 0.49679(16) 0.22460(12) 0.0183(3) Uani d 1 . .
H H325 -0.0814 0.5728 0.1673 0.022 Uiso calc 1 . .
C C326 0.05875(18) 0.52767(15) 0.31180(12) 0.0166(3) Uani d 1 . .
H H326 0.0516 0.6256 0.3138 0.020 Uiso calc 1 . .

loop_
_atom_site_aniso_label
_atom_site_aniso_U_11
_atom_site_aniso_U_22
_atom_site_aniso_U_33
_atom_site_aniso_U_12
_atom_site_aniso_U_13
_atom_site_aniso_U_23
N1 0.0166(6) 0.0120(5) 0.0140(5) -0.0036(4) -0.0012(4) -0.0035(4)
C2 0.0148(6) 0.0149(6) 0.0149(6) -0.0036(5) 0.0005(5) -0.0046(5)
O2 0.0242(5) 0.0155(5) 0.0177(5) -0.0048(4) -0.0059(4) -0.0013(4)
C3 0.0144(6) 0.0136(6) 0.0136(6) -0.0028(5) 0.0013(5) -0.0025(5)
C3A 0.0121(6) 0.0163(6) 0.0124(6) -0.0035(5) 0.0007(5) -0.0051(5)
C4 0.0147(6) 0.0145(6) 0.0152(6) -0.0030(5) 0.0002(5) -0.0041(5)
C5 0.0150(6) 0.0137(6) 0.0148(6) -0.0012(5) 0.0005(5) -0.0015(5)
Cl5 0.02428(18) 0.01469(16) 0.01655(16) -0.00253(13) -0.00516(13) -0.00074(12)
C6 0.0155(6) 0.0192(7) 0.0130(6) -0.0033(5) -0.0003(5) -0.0046(5)
C7 0.0151(6) 0.0165(7) 0.0146(6) -0.0042(5) 0.0005(5) -0.0056(5)
C7A 0.0126(6) 0.0135(6) 0.0137(6) -0.0022(5) 0.0021(5) -0.0034(5)
C1 0.0179(7) 0.0126(6) 0.0167(6) -0.0055(5) -0.0002(5) -0.0037(5)
C11 0.0219(7) 0.0101(6) 0.0149(6) -0.0049(5) 0.0009(5) -0.0022(5)
C12 0.0209(7) 0.0136(6) 0.0180(7) -0.0050(5) -0.0001(5) -0.0033(5)
C13 0.0230(7) 0.0138(7) 0.0253(8) -0.0045(6) 0.0032(6) -0.0037(6)
C14 0.0333(8) 0.0141(7) 0.0195(7) -0.0027(6) 0.0079(6) -0.0039(6)
C15 0.0366(9) 0.0190(7) 0.0162(7) -0.0025(6) -0.0021(6) -0.0063(6)
C16 0.0248(7) 0.0161(7) 0.0191(7) -0.0039(6) -0.0031(6) -0.0049(5)
C31 0.0140(6) 0.0153(6) 0.0147(6) -0.0023(5) -0.0005(5) -0.0038(5)
C32 0.0131(6) 0.0154(6) 0.0133(6) -0.0038(5) 0.0011(5) -0.0042(5)
O32 0.0224(5) 0.0164(5) 0.0163(5) -0.0038(4) -0.0044(4) -0.0024(4)
C321 0.0126(6) 0.0143(6) 0.0138(6) -0.0035(5) 0.0009(5) -0.0040(5)
C322 0.0139(6) 0.0141(6) 0.0168(6) -0.0027(5) -0.0007(5) -0.0025(5)
C323 0.0171(7) 0.0142(6) 0.0200(7) -0.0049(5) -0.0001(5) -0.0056(5)
C324 0.0153(6) 0.0210(7) 0.0150(6) -0.0058(5) -0.0006(5) -0.0067(5)
Cl34 0.02808(19) 0.02353(19) 0.02023(17) -0.00608(15) -0.00785(14) -0.00842(14)
C325 0.0194(7) 0.0162(7) 0.0182(7) -0.0031(5) -0.0050(5) -0.0020(5)
C326 0.0188(7) 0.0135(6) 0.0177(7) -0.0034(5) -0.0019(5) -0.0040(5)

loop_
_atom_type_symbol
_atom_type_description
_atom_type_scat_dispersion_real
_atom_type_scat_dispersion_imag
_atom_type_scat_source
C C 0.0033 0.0016 'International Tables Vol C Tables 4.2.6.8 and 6.1.1.4'
H H 0.0000 0.0000 'International Tables Vol C Tables 4.2.6.8 and 6.1.1.4'
N N 0.0061 0.0033 'International Tables Vol C Tables 4.2.6.8 and 6.1.1.4'
O O 0.0106 0.0060 'International Tables Vol C Tables 4.2.6.8 and 6.1.1.4'
Cl Cl 0.1484 0.1585 'International Tables Vol C Tables 4.2.6.8 and 6.1.1.4'

loop_
_geom_angle_atom_site_label_1
_geom_angle_atom_site_label_2
_geom_angle_atom_site_label_3
_geom_angle_site_symmetry_1
_geom_angle_site_symmetry_3
_geom_angle
_geom_angle_publ_flag
C2 N1 C7A . . 110.46(11) ?
C2 N1 C1 . . 124.77(11) ?
C7A N1 C1 . . 124.51(11) ?
O2 C2 N1 . . 125.86(13) ?
O2 C2 C3 . . 127.42(12) ?
N1 C2 C3 . . 106.72(11) ?
C31 C3 C3A . . 137.31(13) ?
C31 C3 C2 . . 117.11(12) ?
C3A C3 C2 . . 105.57(11) ?
C4 C3A C7A . . 119.48(12) ?
C4 C3A C3 . . 133.79(12) ?
C7A C3A C3 . . 106.73(12) ?
C5 C4 C3A . . 117.39(13) ?
C5 C4 H4 . . 121.3 ?
C3A C4 H4 . . 121.3 ?
C6 C5 C4 . . 123.02(13) ?
C6 C5 Cl5 . . 118.04(10) ?
C4 C5 Cl5 . . 118.94(11) ?
C5 C6 C7 . . 119.76(12) ?
C5 C6 H6 . . 120.1 ?
C7 C6 H6 . . 120.1 ?
C7A C7 C6 . . 117.83(13) ?
C7A C7 H7 . . 121.1 ?
C6 C7 H7 . . 121.1 ?
C7 C7A N1 . . 126.98(12) ?
C7 C7A C3A . . 122.53(13) ?
N1 C7A C3A . . 110.50(11) ?
N1 C1 C11 . . 112.07(11) ?
N1 C1 H1A . . 109.2 ?
C11 C1 H1A . . 109.2 ?
N1 C1 H1B . . 109.2 ?
C11 C1 H1B . . 109.2 ?
H1A C1 H1B . . 107.9 ?
C16 C11 C12 . . 119.26(14) ?
C16 C11 C1 . . 120.91(13) ?
C12 C11 C1 . . 119.84(12) ?
C13 C12 C11 . . 120.32(14) ?
C13 C12 H12 . . 119.8 ?
C11 C12 H12 . . 119.8 ?
C12 C13 C14 . . 120.03(15) ?
C12 C13 H13 . . 120.0 ?
C14 C13 H13 . . 120.0 ?
C15 C14 C13 . . 119.90(14) ?
C15 C14 H14 . . 120.1 ?
C13 C14 H14 . . 120.1 ?
C14 C15 C16 . . 119.96(14) ?
C14 C15 H15 . . 120.0 ?
C16 C15 H15 . . 120.0 ?
C11 C16 C15 . . 120.49(14) ?
C11 C16 H16 . . 119.8 ?
C15 C16 H16 . . 119.8 ?
C3 C31 C32 . . 127.92(13) ?
C3 C31 H31 . . 116.0 ?
C32 C31 H31 . . 116.0 ?
O32 C32 C31 . . 122.03(12) ?
O32 C32 C321 . . 119.73(12) ?
C31 C32 C321 . . 118.20(12) ?
C326 C321 C322 . . 118.83(12) ?
C326 C321 C32 . . 123.65(12) ?
C322 C321 C32 . . 117.47(12) ?
C323 C322 C321 . . 121.00(13) ?
C323 C322 H322 . . 119.5 ?
C321 C322 H322 . . 119.5 ?
C322 C323 C324 . . 118.76(13) ?
C322 C323 H323 . . 120.6 ?
C324 C323 H323 . . 120.6 ?
C325 C324 C323 . . 121.59(13) ?
C325 C324 Cl34 . . 119.10(11) ?
C323 C324 Cl34 . . 119.31(11) ?
C324 C325 C326 . . 118.95(13) ?
C324 C325 H325 . . 120.5 ?
C326 C325 H325 . . 120.5 ?
C325 C326 C321 . . 120.84(13) ?
C325 C326 H326 . . 119.6 ?
C321 C326 H326 . . 119.6 ?

loop_
_geom_bond_atom_site_label_1
_geom_bond_atom_site_label_2
_geom_bond_site_symmetry_2
_geom_bond_distance
_geom_bond_publ_flag
N1 C2 . 1.3745(17) ?
N1 C7A . 1.4043(17) ?
N1 C1 . 1.4634(17) ?
C2 O2 . 1.2206(17) ?
C2 C3 . 1.5217(19) ?
C3 C31 . 1.3456(19) ?
C3 C3A . 1.4654(18) ?
C3A C4 . 1.3933(19) ?
C3A C7A . 1.4103(19) ?
C4 C5 . 1.3927(19) ?
C4 H4 . 0.9500 ?
C5 C6 . 1.3896(19) ?
C5 Cl5 . 1.7470(14) ?
C6 C7 . 1.393(2) ?
C6 H6 . 0.9500 ?
C7 C7A . 1.3829(18) ?
C7 H7 . 0.9500 ?
C1 C11 . 1.5109(19) ?
C1 H1A . 0.9900 ?
C1 H1B . 0.9900 ?
C11 C16 . 1.3907(19) ?
C11 C12 . 1.396(2) ?
C12 C13 . 1.386(2) ?
C12 H12 . 0.9500 ?
C13 C14 . 1.394(2) ?
C13 H13 . 0.9500 ?
C14 C15 . 1.386(2) ?
C14 H14 . 0.9500 ?
C15 C16 . 1.391(2) ?
C15 H15 . 0.9500 ?
C16 H16 . 0.9500 ?
C31 C32 . 1.4815(19) ?
C31 H31 . 0.9500 ?
C32 O32 . 1.2230(17) ?
C32 C321 . 1.5020(18) ?
C321 C326 . 1.3951(19) ?
C321 C322 . 1.3968(19) ?
C322 C323 . 1.3876(19) ?
C322 H322 . 0.9500 ?
C323 C324 . 1.389(2) ?
C323 H323 . 0.9500 ?
C324 C325 . 1.384(2) ?
C324 Cl34 . 1.7377(14) ?
C325 C326 . 1.3899(19) ?
C325 H325 . 0.9500 ?
C326 H326 . 0.9500 ?

loop_
_geom_torsion_atom_site_label_1
_geom_torsion_atom_site_label_2
_geom_torsion_atom_site_label_3
_geom_torsion_atom_site_label_4
_geom_torsion_site_symmetry_1
_geom_torsion_site_symmetry_2
_geom_torsion_site_symmetry_3
_geom_torsion_site_symmetry_4
_geom_torsion
_geom_torsion_publ_flag
C7A N1 C2 O2 . . . . 177.96(14) ?
C1 N1 C2 O2 . . . . 3.5(2) ?
C7A N1 C2 C3 . . . . -1.68(15) ?
C1 N1 C2 C3 . . . . -176.11(12) ?
O2 C2 C3 C31 . . . . 1.0(2) ?
N1 C2 C3 C31 . . . . -179.37(12) ?
O2 C2 C3 C3A . . . . -178.48(14) ?
N1 C2 C3 C3A . . . . 1.16(14) ?
C31 C3 C3A C4 . . . . -0.2(3) ?
C2 C3 C3A C4 . . . . 179.12(15) ?
C31 C3 C3A C7A . . . . -179.53(16) ?
C2 C3 C3A C7A . . . . -0.22(14) ?
C7A C3A C4 C5 . . . . 0.1(2) ?
C3 C3A C4 C5 . . . . -179.15(14) ?
C3A C4 C5 C6 . . . . -0.5(2) ?
C3A C4 C5 Cl5 . . . . 179.04(10) ?
C4 C5 C6 C7 . . . . 0.8(2) ?
Cl5 C5 C6 C7 . . . . -178.71(11) ?
C5 C6 C7 C7A . . . . -0.7(2) ?
C6 C7 C7A N1 . . . . -179.42(13) ?
C6 C7 C7A C3A . . . . 0.4(2) ?
C2 N1 C7A C7 . . . . -178.55(13) ?
C1 N1 C7A C7 . . . . -4.1(2) ?
C2 N1 C7A C3A . . . . 1.61(16) ?
C1 N1 C7A C3A . . . . 176.06(12) ?
C4 C3A C7A C7 . . . . -0.1(2) ?
C3 C3A C7A C7 . . . . 179.36(12) ?
C4 C3A C7A N1 . . . . 179.76(12) ?
C3 C3A C7A N1 . . . . -0.79(15) ?
C2 N1 C1 C11 . . . . 98.83(15) ?
C7A N1 C1 C11 . . . . -74.84(16) ?
N1 C1 C11 C16 . . . . 117.93(14) ?
N1 C1 C11 C12 . . . . -62.18(16) ?
C16 C11 C12 C13 . . . . -2.3(2) ?
C1 C11 C12 C13 . . . . 177.82(13) ?
C11 C12 C13 C14 . . . . 1.4(2) ?
C12 C13 C14 C15 . . . . 0.6(2) ?
C13 C14 C15 C16 . . . . -1.6(2) ?
C12 C11 C16 C15 . . . . 1.3(2) ?
C1 C11 C16 C15 . . . . -178.84(13) ?
C14 C15 C16 C11 . . . . 0.7(2) ?
C3A C3 C31 C32 . . . . -3.2(3) ?
C2 C3 C31 C32 . . . . 177.52(13) ?
C3 C31 C32 O32 . . . . -4.6(2) ?
C3 C31 C32 C321 . . . . 177.57(14) ?
O32 C32 C321 C326 . . . . -179.40(13) ?
C31 C32 C321 C326 . . . . -1.5(2) ?
O32 C32 C321 C322 . . . . -2.09(19) ?
C31 C32 C321 C322 . . . . 175.80(12) ?
C326 C321 C322 C323 . . . . 2.0(2) ?
C32 C321 C322 C323 . . . . -175.42(13) ?
C321 C322 C323 C324 . . . . -0.8(2) ?
C322 C323 C324 C325 . . . . -1.1(2) ?
C322 C323 C324 Cl34 . . . . 179.06(11) ?
C323 C324 C325 C326 . . . . 1.6(2) ?
Cl34 C324 C325 C326 . . . . -178.54(11) ?
C324 C325 C326 C321 . . . . -0.3(2) ?
C322 C321 C326 C325 . . . . -1.5(2) ?
C32 C321 C326 C325 . . . . 175.79(13) ?

_cod_database_fobs_code 2022157
